data_4325215
loop_
_publ_author_name
'Xinfang Liu'
'Minhak Oh'
'Myoung Soo Lah'

_publ_section_title
;
 Size- and Shape-Selective Isostructural Microporous Metal-Organic
 Frameworks with Different Effective Aperture Sizes
;
_journal_name_full 'Inorganic Chemistry'
_journal_page_first 5044
_journal_page_last 5053
_journal_paper_doi 10.1021/ic200328q
_journal_volume 50
_journal_year 2011
_chemical_formula_sum 'C15 H7 N O4 Zn'
_chemical_formula_weight 330.59
_chemical_name_systematic
;
 ?
;
_space_group_IT_number 166
_symmetry_cell_setting rhombohedral
_symmetry_space_group_name_Hall '-R 3 2"'
_symmetry_space_group_name_H-M 'R -3 m :H'
_atom_sites_solution_hydrogens geom
_atom_sites_solution_primary direct
_atom_sites_solution_secondary difmap
_audit_creation_method SHELXL-97
_cell_angle_alpha 90.00
_cell_angle_beta 90.00
_cell_angle_gamma 120.00
_cell_formula_units_Z 18
_cell_length_a 18.628(3)
_cell_length_b 18.628(3)
_cell_length_c 36.435(7)
_cell_measurement_reflns_used 112673
_cell_measurement_temperature 100(2)
_cell_measurement_theta_max 28.99
_cell_measurement_theta_min 2.31
_cell_volume 10949(3)
_computing_cell_refinement HKL2000
_computing_data_collection 'ADSC Quantum-210 ADX Program'
_computing_data_reduction HKL2000
_computing_molecular_graphics ORTEP3
_computing_publication_material WinGX
_computing_structure_refinement 'Bruker SHELXTL'
_computing_structure_solution 'WinGX SIR-92'
_diffrn_ambient_temperature 100(2)
_diffrn_measured_fraction_theta_full 0.992
_diffrn_measured_fraction_theta_max 0.992
_diffrn_measurement_device_type 'CCD area detector'
_diffrn_measurement_method 'phi scans'
_diffrn_radiation_monochromator 'Si(111) double crystal monochromator'
_diffrn_radiation_source 'bending magnet 6B MX beamline'
_diffrn_radiation_type synchrotron
_diffrn_radiation_wavelength 0.75000
_diffrn_reflns_av_R_equivalents 0.0749
_diffrn_reflns_av_sigmaI/netI 0.0300
_diffrn_reflns_limit_h_max 23
_diffrn_reflns_limit_h_min -23
_diffrn_reflns_limit_k_max 23
_diffrn_reflns_limit_k_min -23
_diffrn_reflns_limit_l_max 45
_diffrn_reflns_limit_l_min -44
_diffrn_reflns_number 28992
_diffrn_reflns_theta_full 28.99
_diffrn_reflns_theta_max 28.99
_diffrn_reflns_theta_min 2.31
_exptl_absorpt_coefficient_mu 1.017
_exptl_absorpt_correction_T_max 0.8707
_exptl_absorpt_correction_T_min 0.7924
_exptl_absorpt_correction_type multi-scan
_exptl_absorpt_process_details 'HKL2000 Scalepack'
_exptl_crystal_colour colorless
_exptl_crystal_density_diffrn 0.902
_exptl_crystal_description Block
_exptl_crystal_F_000 2988
_exptl_crystal_size_max 0.24
_exptl_crystal_size_mid 0.14
_exptl_crystal_size_min 0.14
_platon_squeeze_details
;
;
_refine_diff_density_max 0.647
_refine_diff_density_min -0.460
_refine_diff_density_rms 0.087
_refine_ls_extinction_coef 0.0010(2)
_refine_ls_extinction_expression Fc^*^=kFc[1+0.001xFc^2^\l^3^/sin(2\q)]^-1/4^
_refine_ls_extinction_method SHELXL
_refine_ls_goodness_of_fit_ref 1.128
_refine_ls_hydrogen_treatment constr
_refine_ls_matrix_type full
_refine_ls_number_parameters 128
_refine_ls_number_reflns 2987
_refine_ls_number_restraints 0
_refine_ls_restrained_S_all 1.128
_refine_ls_R_factor_all 0.0734
_refine_ls_R_factor_gt 0.0628
_refine_ls_shift/su_max 0.001
_refine_ls_shift/su_mean 0.000
_refine_ls_structure_factor_coef Fsqd
_refine_ls_weighting_details 'calc w=1/[\s^2^(Fo^2^)+(0.1117P)^2^+17.8961P] where P=(Fo^2^+2Fc^2^)/3'
_refine_ls_weighting_scheme calc
_refine_ls_wR_factor_gt 0.1849
_refine_ls_wR_factor_ref 0.1924
_reflns_number_gt 2581
_reflns_number_total 2987
_reflns_threshold_expression >2sigma(I)
_cod_data_source_file ic200328q_si_002_3.cif
_cod_data_source_block 2
_cod_depositor_comments
;
The following automatic conversions were performed:

'_exptl_absorpt_correction_type' value 'multi-scans' was replaced
with the value 'multi-scan' as specified in the replacement file
'src/cod-tools/trunk/data/replacement-values/replacement_values.lst'.

Automatic conversion script
Id: cif_fix_values 5376 2017-05-30 11:51:03Z andrius 
;
_cod_original_cell_volume 10950(3)
_cod_original_sg_symbol_H-M 'R -3 m'
_cod_database_code 4325215

loop_
_symmetry_equiv_pos_as_xyz
'x, y, z'
'-y, x-y, z'
'-x+y, -x, z'
'y, x, -z+1'
'x-y, -y, -z+1'
'-x, -x+y, -z+1'
'x+2/3, y+1/3, z+1/3'
'-y+2/3, x-y+1/3, z+1/3'
'-x+y+2/3, -x+1/3, z+1/3'
'y+2/3, x+1/3, -z+4/3'
'x-y+2/3, -y+1/3, -z+4/3'
'-x+2/3, -x+y+1/3, -z+4/3'
'x+1/3, y+2/3, z+2/3'
'-y+1/3, x-y+2/3, z+2/3'
'-x+y+1/3, -x+2/3, z+2/3'
'y+1/3, x+2/3, -z+5/3'
'x-y+1/3, -y+2/3, -z+5/3'
'-x+1/3, -x+y+2/3, -z+5/3'
'-x, -y, -z'
'y, -x+y, -z'
'x-y, x, -z'
'-y, -x, z-1'
'-x+y, y, z-1'
'x, x-y, z-1'
'-x+2/3, -y+1/3, -z+1/3'
'y+2/3, -x+y+1/3, -z+1/3'
'x-y+2/3, x+1/3, -z+1/3'
'-y+2/3, -x+1/3, z-2/3'
'-x+y+2/3, y+1/3, z-2/3'
'x+2/3, x-y+1/3, z-2/3'
'-x+1/3, -y+2/3, -z+2/3'
'y+1/3, -x+y+2/3, -z+2/3'
'x-y+1/3, x+2/3, -z+2/3'
'-y+1/3, -x+2/3, z-1/3'
'-x+y+1/3, y+2/3, z-1/3'
'x+1/3, x-y+2/3, z-1/3'

loop_
_atom_site_label
_atom_site_type_symbol
_atom_site_fract_x
_atom_site_fract_y
_atom_site_fract_z
_atom_site_U_iso_or_equiv
_atom_site_adp_type
_atom_site_occupancy
_atom_site_symmetry_multiplicity
_atom_site_calc_flag
_atom_site_refinement_flags
Zn1 Zn 0.527040(14) 0.472960(14) 1.032658(11) 0.0482(3) Uani 1 2 d S
O1 O 0.48093(18) 0.36975(18) 1.00151(7) 0.0722(8) Uani 1 1 d .
O2 O 0.4385(2) 0.40917(19) 0.95183(7) 0.0754(8) Uani 1 1 d .
C1 C 0.2506(3) 0.12530(17) 0.77815(12) 0.0589(12) Uani 1 2 d S
N1 N 0.2127(3) 0.1253(3) 0.74619(12) 0.0463(16) Uani 0.50 1 d P
C2 C 0.1378(4) 0.1199(5) 0.74611(18) 0.068(2) Uani 0.50 1 d P
H2 H 0.1116 0.1153 0.7232 0.081 Uiso 0.50 1 calc PR
C3 C 0.0975(5) 0.1206(6) 0.7776(2) 0.077(2) Uani 0.50 1 d P
C4 C 0.1362(5) 0.1260(6) 0.8106(2) 0.077(2) Uani 0.50 1 d P
H4 H 0.1097 0.1253 0.8330 0.092 Uiso 0.50 1 calc PR
C5 C 0.2146(5) 0.1325(4) 0.81115(16) 0.0611(19) Uani 0.50 1 d P
C6 C 0.2609(5) 0.1304(3) 0.84493(17) 0.098(2) Uani 1 2 d S
C7 C 0.3012(5) 0.1506(2) 0.87212(15) 0.0824(18) Uani 1 2 d S
C8 C 0.3512(4) 0.1756(2) 0.90481(13) 0.0713(15) Uani 1 2 d S
C9 C 0.3754(3) 0.2524(3) 0.92068(9) 0.0707(11) Uani 1 1 d .
H9 H 0.3601 0.2889 0.9095 0.085 Uiso 1 1 calc R
C10 C 0.4221(3) 0.2758(2) 0.95283(9) 0.0622(9) Uani 1 1 d .
C11 C 0.4432(3) 0.22161(17) 0.96898(12) 0.0588(12) Uani 1 2 d S
H11 H 0.4728 0.2364 0.9915 0.071 Uiso 1 2 calc SR
C12 C 0.4485(3) 0.3581(3) 0.96991(9) 0.0633(9) Uani 1 1 d .

loop_
_atom_site_aniso_label
_atom_site_aniso_U_11
_atom_site_aniso_U_22
_atom_site_aniso_U_33
_atom_site_aniso_U_23
_atom_site_aniso_U_13
_atom_site_aniso_U_12
Zn1 0.0740(4) 0.0740(4) 0.0207(3) 0.00103(8) -0.00103(8) 0.0550(3)
O1 0.100(2) 0.0813(18) 0.0472(14) -0.0171(13) -0.0093(13) 0.0543(16)
O2 0.117(2) 0.0824(18) 0.0528(15) -0.0128(14) -0.0101(15) 0.0696(18)
C1 0.065(3) 0.080(2) 0.027(2) -0.0022(10) -0.004(2) 0.0323(14)
N1 0.048(2) 0.059(4) 0.0255(19) 0.0037(17) 0.0014(17) 0.022(2)
C2 0.041(3) 0.111(6) 0.038(3) -0.002(4) 0.000(3) 0.028(4)
C3 0.072(5) 0.110(7) 0.048(4) 0.002(4) 0.009(3) 0.045(5)
C4 0.077(5) 0.106(6) 0.046(4) 0.005(4) 0.018(4) 0.044(5)
C5 0.080(4) 0.067(4) 0.028(3) -0.004(2) -0.001(3) 0.031(3)
C6 0.109(5) 0.140(5) 0.035(3) -0.0072(16) -0.014(3) 0.055(3)
C7 0.115(5) 0.102(3) 0.034(3) -0.0067(15) -0.013(3) 0.058(2)
C8 0.115(5) 0.083(2) 0.027(2) -0.0048(13) -0.010(3) 0.057(2)
C9 0.115(3) 0.084(3) 0.0299(16) -0.0026(16) -0.0092(18) 0.062(2)
C10 0.093(3) 0.076(2) 0.0325(16) -0.0045(15) -0.0014(16) 0.053(2)
C11 0.081(3) 0.071(2) 0.028(2) -0.0026(10) -0.005(2) 0.0407(17)
C12 0.082(2) 0.084(3) 0.0381(17) -0.0091(16) -0.0012(16) 0.052(2)

loop_
_atom_type_symbol
_atom_type_description
_atom_type_scat_dispersion_real
_atom_type_scat_dispersion_imag
_atom_type_scat_source
C C 0.0033 0.0016 'International Tables Vol C Tables 4.2.6.8 and 6.1.1.4'
H H 0.0000 0.0000 'International Tables Vol C Tables 4.2.6.8 and 6.1.1.4'
N N 0.0061 0.0033 'International Tables Vol C Tables 4.2.6.8 and 6.1.1.4'
O O 0.0106 0.0060 'International Tables Vol C Tables 4.2.6.8 and 6.1.1.4'
Zn Zn 0.2839 1.4301 'International Tables Vol C Tables 4.2.6.8 and 6.1.1.4'

loop_
_geom_angle_atom_site_label_1
_geom_angle_atom_site_label_2
_geom_angle_atom_site_label_3
_geom_angle
_geom_angle_site_symmetry_1
_geom_angle_site_symmetry_3
O1 Zn1 O1 87.15(17) . 22_666
O1 Zn1 O2 88.72(13) . 4_556
O1 Zn1 O2 159.80(12) 22_666 4_556
O1 Zn1 O2 159.80(12) . 19_667
O1 Zn1 O2 88.72(13) 22_666 19_667
O2 Zn1 O2 88.37(19) 4_556 19_667
O1 Zn1 N1 96.36(15) . 8
O1 Zn1 N1 110.38(15) 22_666 8
O2 Zn1 N1 89.73(15) 4_556 8
O2 Zn1 N1 103.61(15) 19_667 8
O1 Zn1 N1 110.38(15) . 29_556
O1 Zn1 N1 96.36(15) 22_666 29_556
O2 Zn1 N1 103.61(15) 4_556 29_556
O2 Zn1 N1 89.73(15) 19_667 29_556
N1 Zn1 N1 19.8(3) 8 29_556
O1 Zn1 Zn1 79.42(8) . 19_667
O1 Zn1 Zn1 79.42(8) 22_666 19_667
O2 Zn1 Zn1 80.38(8) 4_556 19_667
O2 Zn1 Zn1 80.38(8) 19_667 19_667
N1 Zn1 Zn1 169.29(13) 8 19_667
N1 Zn1 Zn1 169.29(13) 29_556 19_667
C12 O1 Zn1 127.9(3) . .
C12 O2 Zn1 126.2(3) . 19_667
N1 C1 N1 30.0(4) 24_556 .
N1 C1 C5 117.1(5) 24_556 24_556
N1 C1 C5 128.9(5) . 24_556
N1 C1 C5 128.9(5) 24_556 .
N1 C1 C5 117.1(5) . .
C5 C1 C5 38.7(6) 24_556 .
N1 N1 C2 116.3(4) 24_556 .
N1 N1 C1 75.0(2) 24_556 .
C2 N1 C1 121.3(5) . .
N1 N1 C2 42.8(3) 24_556 24_556
C2 N1 C2 73.5(7) . 24_556
C1 N1 C2 96.7(4) . 24_556
N1 N1 Zn1 80.09(13) 24_556 15_554
C2 N1 Zn1 123.0(4) . 15_554
C1 N1 Zn1 115.6(4) . 15_554
C2 N1 Zn1 103.2(3) 24_556 15_554
N1 C2 C3 123.2(6) . .
N1 C2 N1 20.9(3) . 24_556
C3 C2 N1 121.8(6) . 24_556
N1 C2 C2 63.7(4) . 24_556
C3 C2 C2 106.5(6) . 24_556
N1 C2 C2 42.8(3) 24_556 24_556
C2 C3 C4 117.5(7) . .
C2 C3 C3 123.4(5) . 23_556
C4 C3 C3 119.0(5) . 23_556
C3 C4 C5 120.0(7) . .
C3 C4 C5 116.1(6) . 24_556
C5 C4 C5 25.0(4) . 24_556
C5 C5 C4 115.7(5) 24_556 .
C5 C5 C1 70.6(3) 24_556 .
C4 C5 C1 120.1(6) . .
C5 C5 C6 71.9(3) 24_556 .
C4 C5 C6 126.1(6) . .
C1 C5 C6 112.7(6) . .
C5 C5 C4 39.3(3) 24_556 24_556
C4 C5 C4 76.5(7) . 24_556
C1 C5 C4 89.7(4) . 24_556
C6 C5 C4 94.6(5) . 24_556
C7 C6 C5 161.8(3) . .
C7 C6 C5 161.8(3) . 24_556
C5 C6 C5 36.1(5) . 24_556
C6 C7 C8 179.1(8) . .
C9 C8 C9 119.9(5) . 24_556
C9 C8 C7 120.1(2) . .
C9 C8 C7 120.1(2) 24_556 .
C8 C9 C10 120.1(4) . .
C11 C10 C9 119.3(4) . .
C11 C10 C12 120.3(3) . .
C9 C10 C12 120.4(3) . .
C10 C11 C10 121.2(4) 24_556 .
O2 C12 O1 126.1(4) . .
O2 C12 C10 117.8(3) . .
O1 C12 C10 116.1(3) . .

loop_
_geom_bond_atom_site_label_1
_geom_bond_atom_site_label_2
_geom_bond_distance
_geom_bond_site_symmetry_2
Zn1 O1 2.018(3) .
Zn1 O1 2.018(3) 22_666
Zn1 O2 2.036(3) 4_556
Zn1 O2 2.036(3) 19_667
Zn1 N1 2.048(4) 8
Zn1 N1 2.048(4) 29_556
Zn1 Zn1 2.9510(9) 19_667
O1 C12 1.268(4) .
O2 C12 1.246(5) .
O2 Zn1 2.036(3) 19_667
C1 N1 1.362(6) 24_556
C1 N1 1.362(6) .
C1 C5 1.415(8) 24_556
C1 C5 1.415(8) .
N1 N1 0.706(9) 24_556
N1 C2 1.347(8) .
N1 C2 1.776(9) 24_556
N1 Zn1 2.048(4) 15_554
C2 C3 1.374(10) .
C2 N1 1.776(9) 24_556
C2 C2 1.899(19) 24_556
C3 C4 1.381(11) .
C3 C3 1.387(17) 23_556
C4 C5 1.405(11) .
C4 C5 2.000(11) 24_556
C5 C5 0.939(14) 24_556
C5 C6 1.514(8) .
C5 C4 2.000(11) 24_556
C6 C7 1.185(9) .
C6 C5 1.514(8) 24_556
C7 C8 1.439(8) .
C8 C9 1.392(5) .
C8 C9 1.392(5) 24_556
C9 C10 1.392(5) .
C10 C11 1.385(4) .
C10 C12 1.491(5) .
C11 C10 1.385(4) 24_556

loop_
_platon_squeeze_void_nr
_platon_squeeze_void_average_x
_platon_squeeze_void_average_y
_platon_squeeze_void_average_z
_platon_squeeze_void_volume
_platon_squeeze_void_count_electrons
_platon_squeeze_void_content
1 -0.037 -0.025 -0.007 5931 840 ' '
